data_7034441
loop_
_publ_author_name
'Nitsch, J\"orn'
'Kleeberg, Christian'
'Fr\"ohlich, Roland'
'Steffen, Andreas'

_publ_section_title
;
 Luminescent copper(i) halide and pseudohalide phenanthroline complexes
 revisited: simple structures, complicated excited state behavior.
;
_journal_issue 15
_journal_name_full 'Dalton transactions (Cambridge, England : 2003)'
_journal_page_first 6944
_journal_page_last 6960
_journal_paper_doi 10.1039/c4dt03706e
_journal_volume 44
_journal_year 2015
_chemical_formula_moiety 'C22 H24 Cu2 N4'
_chemical_formula_sum 'C22 H24 Cu2 N4'
_chemical_formula_weight 471.53
_chemical_name_systematic
;
 ?
;
_space_group_IT_number 14
_symmetry_cell_setting monoclinic
_symmetry_Int_Tables_number 14
_symmetry_space_group_name_Hall '-P 2ybc'
_symmetry_space_group_name_H-M 'P 1 21/c 1'
_atom_sites_solution_hydrogens geom
_atom_sites_solution_primary direct
_atom_sites_solution_secondary difmap
_audit_creation_method SHELXL-97
_audit_update_record
;
2014-06-02 deposited with the CCDC.
2015-03-17 downloaded from the CCDC.
;
_cell_angle_alpha 90.00
_cell_angle_beta 94.754(3)
_cell_angle_gamma 90.00
_cell_formula_units_Z 4
_cell_length_a 8.5167(3)
_cell_length_b 12.2692(3)
_cell_length_c 20.6552(5)
_cell_measurement_reflns_used 8720
_cell_measurement_temperature 100(2)
_cell_measurement_theta_max 30.85
_cell_measurement_theta_min 2.39
_cell_volume 2150.90(11)
_computing_cell_refinement
;
 CrysAlisPro, Agilent Technologies,
 Version 1.171.35.19 (release 27-10-2011 CrysAlis171 .NET)
 (compiled Oct 27 2011,15:02:11)
;
_computing_data_collection
;
 CrysAlisPro, Agilent Technologies,
 Version 1.171.35.19 (release 27-10-2011 CrysAlis171 .NET)
 (compiled Oct 27 2011,15:02:11)
;
_computing_data_reduction
;
 CrysAlisPro, Agilent Technologies,
 Version 1.171.35.19 (release 27-10-2011 CrysAlis171 .NET)
 (compiled Oct 27 2011,15:02:11)
;
_computing_publication_material
;
 WinGX v1.70.01 (L. J. Farrugia, J. Appl. Cryst., 1999, 32, 837-838.)
;
_computing_structure_refinement
;
 SHELXL-97 (G. M. Sheldrick, Acta Cryst. (2008). A64, 112-122)
;
_computing_structure_solution
;
 SHELXS-97 (G. M. Sheldrick, Acta Cryst. (2008). A64, 112-122)
;
_diffrn_ambient_temperature 100(2)
_diffrn_detector_area_resol_mean 16.1419
_diffrn_measured_fraction_theta_full 0.994
_diffrn_measured_fraction_theta_max 0.994
_diffrn_measurement_device_type 'Oxford Diffraction, Xcalibur, EOS'
_diffrn_measurement_method \w-scan
_diffrn_radiation_monochromator graphite
_diffrn_radiation_source 'Enhance (Mo) X-ray Source'
_diffrn_radiation_type MoK\a
_diffrn_radiation_wavelength 0.71073
_diffrn_reflns_av_R_equivalents 0.0502
_diffrn_reflns_av_sigmaI/netI 0.0344
_diffrn_reflns_limit_h_max 11
_diffrn_reflns_limit_h_min -11
_diffrn_reflns_limit_k_max 16
_diffrn_reflns_limit_k_min -17
_diffrn_reflns_limit_l_max 28
_diffrn_reflns_limit_l_min -28
_diffrn_reflns_number 42497
_diffrn_reflns_theta_full 29.50
_diffrn_reflns_theta_max 29.50
_diffrn_reflns_theta_min 2.40
_exptl_absorpt_coefficient_mu 1.991
_exptl_absorpt_correction_T_max 1.000
_exptl_absorpt_correction_T_min 0.854
_exptl_absorpt_correction_type multi-scan
_exptl_absorpt_process_details
;
 CrysAlisPro, Agilent Technologies,
 Version 1.171.35.19 (release 27-10-2011 CrysAlis171 .NET)
 (compiled Oct 27 2011,15:02:11)
 Empirical absorption correction using spherical harmonics,
 implemented in SCALE3 ABSPACK scaling algorithm.
;
_exptl_crystal_colour 'dark orange'
_exptl_crystal_density_diffrn 1.456
_exptl_crystal_density_method 'not measured'
_exptl_crystal_description fragment
_exptl_crystal_F_000 968
_exptl_crystal_size_max 0.44
_exptl_crystal_size_mid 0.42
_exptl_crystal_size_min 0.33
_refine_diff_density_max 0.406
_refine_diff_density_min -0.293
_refine_diff_density_rms 0.073
_refine_ls_extinction_method none
_refine_ls_goodness_of_fit_ref 1.045
_refine_ls_hydrogen_treatment constr
_refine_ls_matrix_type full
_refine_ls_number_parameters 277
_refine_ls_number_reflns 5951
_refine_ls_number_restraints 24
_refine_ls_restrained_S_all 1.043
_refine_ls_R_factor_all 0.0444
_refine_ls_R_factor_gt 0.0305
_refine_ls_shift/su_max 0.003
_refine_ls_shift/su_mean 0.000
_refine_ls_structure_factor_coef Fsqd
_refine_ls_weighting_details 'calc w=1/[\s^2^(Fo^2^)+(0.0241P)^2^+1.1724P] where P=(Fo^2^+2Fc^2^)/3'
_refine_ls_weighting_scheme calc
_refine_ls_wR_factor_gt 0.0631
_refine_ls_wR_factor_ref 0.0684
_reflns_number_gt 4858
_reflns_number_total 5951
_reflns_threshold_expression I>2\s(I)
_cod_data_source_file c4dt03706e2.cif
_cod_data_source_block wb3ck
_cod_depositor_comments 'Adding full bibliography for 7034440--7034442.cif.'
_cod_original_sg_symbol_H-M P2(1)/c
_cod_database_code 7034441

loop_
_symmetry_equiv_pos_as_xyz
'x, y, z'
'-x, y+1/2, -z+1/2'
'-x, -y, -z'
'x, -y-1/2, z-1/2'

loop_
_atom_site_label
_atom_site_type_symbol
_atom_site_fract_x
_atom_site_fract_y
_atom_site_fract_z
_atom_site_U_iso_or_equiv
_atom_site_adp_type
_atom_site_occupancy
_atom_site_symmetry_multiplicity
_atom_site_calc_flag
_atom_site_refinement_flags
C1 C 0.0976(2) 0.03666(15) 0.21949(8) 0.0176(4) Uani 1 1 d .
C2 C 0.1555(2) 0.02123(16) 0.15794(9) 0.0228(4) Uani 1 1 d .
H2 H 0.0992 0.0508 0.1204 0.027 Uiso 1 1 calc R
C3 C 0.2915(2) -0.03583(16) 0.15181(9) 0.0228(4) Uani 1 1 d .
H3 H 0.3315 -0.0433 0.1105 0.027 Uiso 1 1 calc R
C4 C 0.3719(2) -0.08357(16) 0.20715(9) 0.0188(4) Uani 1 1 d .
C5 C 0.3097(2) -0.06385(14) 0.26676(8) 0.0151(3) Uani 1 1 d .
C6 C 0.3789(2) -0.11667(14) 0.32506(8) 0.0150(3) Uani 1 1 d .
C7 C 0.5076(2) -0.18753(15) 0.32096(9) 0.0189(4) Uani 1 1 d .
C8 C 0.5621(2) -0.24058(17) 0.37885(10) 0.0244(4) Uani 1 1 d .
H8 H 0.6525 -0.2861 0.3797 0.029 Uiso 1 1 calc R
C9 C 0.4857(2) -0.22708(16) 0.43400(9) 0.0217(4) Uani 1 1 d .
H9 H 0.5209 -0.2655 0.4724 0.026 Uiso 1 1 calc R
C10 C 0.3548(2) -0.15648(14) 0.43431(8) 0.0164(3) Uani 1 1 d .
C11 C 0.5072(2) -0.15338(17) 0.20484(9) 0.0232(4) Uani 1 1 d .
H11 H 0.5521 -0.1646 0.1648 0.028 Uiso 1 1 calc R
C12 C 0.5710(2) -0.20330(17) 0.25935(10) 0.0257(4) Uani 1 1 d .
H12 H 0.6596 -0.2497 0.2568 0.031 Uiso 1 1 calc R
C13 C -0.0559(2) 0.09831(16) 0.22742(9) 0.0215(4) Uani 1 1 d .
C14 C -0.1710(3) 0.0852(2) 0.16638(10) 0.0339(5) Uani 1 1 d .
H14A H -0.2726 0.1181 0.1742 0.051 Uiso 1 1 calc R
H14B H -0.1859 0.0076 0.1566 0.051 Uiso 1 1 calc R
H14C H -0.1278 0.1216 0.1295 0.051 Uiso 1 1 calc R
C15 C -0.0177(3) 0.21927(17) 0.23831(11) 0.0331(5) Uani 1 1 d .
H15A H -0.1150 0.2594 0.2441 0.050 Uiso 1 1 calc R
H15B H 0.0310 0.2482 0.2005 0.050 Uiso 1 1 calc R
H15C H 0.0554 0.2275 0.2772 0.050 Uiso 1 1 calc R
C16 C -0.1381(2) 0.05431(19) 0.28543(10) 0.0281(5) Uani 1 1 d .
H16A H -0.0726 0.0692 0.3257 0.042 Uiso 1 1 calc R
H16B H -0.1536 -0.0245 0.2806 0.042 Uiso 1 1 calc R
H16C H -0.2406 0.0901 0.2870 0.042 Uiso 1 1 calc R
C17 C 0.2591(2) -0.14375(15) 0.49353(8) 0.0188(4) Uani 1 1 d .
C18 C 0.0829(2) -0.13652(18) 0.47120(9) 0.0252(4) Uani 1 1 d .
H18A H 0.0637 -0.0720 0.4437 0.038 Uiso 1 1 calc R
H18B H 0.0219 -0.1309 0.5092 0.038 Uiso 1 1 calc R
H18C H 0.0508 -0.2020 0.4464 0.038 Uiso 1 1 calc R
C19 C 0.3124(3) -0.04042(17) 0.53146(9) 0.0260(4) Uani 1 1 d .
H19A H 0.4232 -0.0479 0.5478 0.039 Uiso 1 1 calc R
H19B H 0.2476 -0.0306 0.5681 0.039 Uiso 1 1 calc R
H19C H 0.3003 0.0230 0.5026 0.039 Uiso 1 1 calc R
C20 C 0.2830(3) -0.24283(18) 0.53891(10) 0.0293(5) Uani 1 1 d .
H20A H 0.2581 -0.3097 0.5143 0.044 Uiso 1 1 calc R
H20B H 0.2133 -0.2366 0.5742 0.044 Uiso 1 1 calc R
H20C H 0.3929 -0.2453 0.5572 0.044 Uiso 1 1 calc R
C21 C 0.2078(2) 0.18434(15) 0.40423(8) 0.0165(3) Uani 1 1 d .
N1 N 0.17786(16) -0.00229(12) 0.27280(7) 0.0146(3) Uani 1 1 d .
N2 N 0.30859(16) -0.09913(12) 0.38109(7) 0.0139(3) Uani 1 1 d .
N3 N 0.22502(18) 0.27116(14) 0.42456(7) 0.0208(3) Uani 1 1 d .
Cu1 Cu 0.19468(3) 0.045578(18) 0.368430(10) 0.01538(6) Uani 1 1 d .
Cu2 Cu 0.24363(3) 0.410798(19) 0.467085(11) 0.02143(7) Uani 1 1 d .
C22 C 0.454(4) 0.482(3) 0.4953(12) 0.015(3) Uani 0.50 1 d PU
N4 N 0.433(3) 0.474(2) 0.4868(10) 0.014(3) Uani 0.50 1 d PU
C23 C 0.042(3) 0.486(2) 0.4930(16) 0.015(3) Uani 0.50 1 d PU
N5 N 0.067(3) 0.4716(18) 0.4916(14) 0.016(3) Uani 0.50 1 d PU

loop_
_atom_site_aniso_label
_atom_site_aniso_U_11
_atom_site_aniso_U_22
_atom_site_aniso_U_33
_atom_site_aniso_U_23
_atom_site_aniso_U_13
_atom_site_aniso_U_12
C1 0.0218(9) 0.0139(9) 0.0165(8) 0.0001(7) -0.0010(7) -0.0032(7)
C2 0.0315(11) 0.0227(11) 0.0137(8) 0.0008(7) -0.0007(7) -0.0031(8)
C3 0.0322(11) 0.0229(11) 0.0140(8) -0.0034(7) 0.0062(7) -0.0065(8)
C4 0.0214(9) 0.0190(9) 0.0169(8) -0.0049(7) 0.0062(7) -0.0051(7)
C5 0.0165(8) 0.0134(9) 0.0158(8) -0.0028(7) 0.0027(6) -0.0031(6)
C6 0.0148(8) 0.0135(9) 0.0169(8) -0.0028(7) 0.0025(6) -0.0009(6)
C7 0.0159(8) 0.0164(9) 0.0245(9) -0.0056(7) 0.0024(7) 0.0012(7)
C8 0.0171(9) 0.0224(10) 0.0330(11) -0.0024(8) -0.0013(8) 0.0068(7)
C9 0.0230(10) 0.0164(10) 0.0249(9) 0.0022(8) -0.0040(7) 0.0037(7)
C10 0.0192(9) 0.0131(9) 0.0165(8) -0.0011(7) -0.0015(7) -0.0012(7)
C11 0.0218(9) 0.0257(11) 0.0235(9) -0.0086(8) 0.0101(8) -0.0022(8)
C12 0.0197(9) 0.0258(11) 0.0327(11) -0.0089(9) 0.0090(8) 0.0038(8)
C13 0.0225(9) 0.0211(10) 0.0199(9) 0.0004(7) -0.0038(7) 0.0028(7)
C14 0.0288(11) 0.0447(14) 0.0262(11) 0.0008(10) -0.0096(9) 0.0050(10)
C15 0.0340(12) 0.0215(11) 0.0426(13) 0.0003(10) -0.0030(10) 0.0075(9)
C16 0.0195(9) 0.0364(13) 0.0284(11) 0.0020(9) 0.0020(8) 0.0054(8)
C17 0.0244(9) 0.0166(9) 0.0156(8) 0.0035(7) 0.0023(7) -0.0004(7)
C18 0.0225(10) 0.0306(12) 0.0232(10) 0.0046(8) 0.0061(8) -0.0003(8)
C19 0.0354(11) 0.0250(11) 0.0182(9) -0.0021(8) 0.0058(8) -0.0038(9)
C20 0.0368(12) 0.0253(11) 0.0263(10) 0.0099(9) 0.0058(9) 0.0033(9)
C21 0.0181(8) 0.0172(9) 0.0145(8) 0.0012(7) 0.0032(6) 0.0032(7)
N1 0.0166(7) 0.0128(7) 0.0144(7) -0.0005(6) 0.0015(6) -0.0008(6)
N2 0.0145(7) 0.0122(7) 0.0150(7) -0.0014(6) 0.0011(5) 0.0007(5)
N3 0.0192(8) 0.0211(9) 0.0224(8) -0.0020(7) 0.0032(6) 0.0005(6)
Cu1 0.01884(11) 0.01288(11) 0.01466(11) -0.00190(8) 0.00287(8) 0.00210(8)
Cu2 0.03027(13) 0.01540(12) 0.01813(12) -0.00107(9) -0.00087(9) 0.00098(9)
C22 0.014(6) 0.015(4) 0.014(5) -0.009(4) -0.005(5) -0.001(4)
N4 0.016(6) 0.012(4) 0.012(5) -0.004(4) -0.003(4) 0.003(4)
C23 0.011(6) 0.017(6) 0.018(3) -0.003(4) 0.000(4) 0.007(5)
N5 0.015(6) 0.016(5) 0.015(2) -0.005(3) -0.002(4) 0.009(3)

loop_
_atom_type_symbol
_atom_type_description
_atom_type_scat_dispersion_real
_atom_type_scat_dispersion_imag
_atom_type_scat_source
C C 0.0033 0.0016 'International Tables Vol C Tables 4.2.6.8 and 6.1.1.4'
H H 0.0000 0.0000 'International Tables Vol C Tables 4.2.6.8 and 6.1.1.4'
N N 0.0061 0.0033 'International Tables Vol C Tables 4.2.6.8 and 6.1.1.4'
Cu Cu 0.3201 1.2651 'International Tables Vol C Tables 4.2.6.8 and 6.1.1.4'

loop_
_geom_angle_atom_site_label_1
_geom_angle_atom_site_label_2
_geom_angle_atom_site_label_3
_geom_angle
_geom_angle_site_symmetry_1
_geom_angle_site_symmetry_3
N1 C1 C2 120.07(17) . .
N1 C1 C13 118.14(16) . .
C2 C1 C13 121.79(16) . .
C3 C2 C1 120.84(17) . .
C3 C2 H2 119.6 . .
C1 C2 H2 119.6 . .
C2 C3 C4 119.71(17) . .
C2 C3 H3 120.1 . .
C4 C3 H3 120.1 . .
C5 C4 C3 116.53(17) . .
C5 C4 C11 119.59(17) . .
C3 C4 C11 123.82(17) . .
N1 C5 C4 123.28(16) . .
N1 C5 C6 116.84(15) . .
C4 C5 C6 119.71(16) . .
N2 C6 C7 123.20(16) . .
N2 C6 C5 117.25(15) . .
C7 C6 C5 119.44(16) . .
C8 C7 C6 116.03(16) . .
C8 C7 C12 124.70(17) . .
C6 C7 C12 119.26(17) . .
C9 C8 C7 120.38(17) . .
C9 C8 H8 119.8 . .
C7 C8 H8 119.8 . .
C8 C9 C10 120.55(17) . .
C8 C9 H9 119.7 . .
C10 C9 H9 119.7 . .
N2 C10 C9 119.87(16) . .
N2 C10 C17 117.57(15) . .
C9 C10 C17 122.55(16) . .
C12 C11 C4 120.55(17) . .
C12 C11 H11 119.7 . .
C4 C11 H11 119.7 . .
C11 C12 C7 121.38(18) . .
C11 C12 H12 119.3 . .
C7 C12 H12 119.3 . .
C1 C13 C15 108.75(16) . .
C1 C13 C16 111.02(16) . .
C15 C13 C16 109.34(17) . .
C1 C13 C14 110.61(16) . .
C15 C13 C14 109.53(17) . .
C16 C13 C14 107.56(17) . .
C13 C14 H14A 109.5 . .
C13 C14 H14B 109.5 . .
H14A C14 H14B 109.5 . .
C13 C14 H14C 109.5 . .
H14A C14 H14C 109.5 . .
H14B C14 H14C 109.5 . .
C13 C15 H15A 109.5 . .
C13 C15 H15B 109.5 . .
H15A C15 H15B 109.5 . .
C13 C15 H15C 109.5 . .
H15A C15 H15C 109.5 . .
H15B C15 H15C 109.5 . .
C13 C16 H16A 109.5 . .
C13 C16 H16B 109.5 . .
H16A C16 H16B 109.5 . .
C13 C16 H16C 109.5 . .
H16A C16 H16C 109.5 . .
H16B C16 H16C 109.5 . .
C10 C17 C18 109.69(14) . .
C10 C17 C20 110.70(16) . .
C18 C17 C20 107.78(16) . .
C10 C17 C19 109.66(15) . .
C18 C17 C19 110.17(17) . .
C20 C17 C19 108.81(15) . .
C17 C18 H18A 109.5 . .
C17 C18 H18B 109.5 . .
H18A C18 H18B 109.5 . .
C17 C18 H18C 109.5 . .
H18A C18 H18C 109.5 . .
H18B C18 H18C 109.5 . .
C17 C19 H19A 109.5 . .
C17 C19 H19B 109.5 . .
H19A C19 H19B 109.5 . .
C17 C19 H19C 109.5 . .
H19A C19 H19C 109.5 . .
H19B C19 H19C 109.5 . .
C17 C20 H20A 109.5 . .
C17 C20 H20B 109.5 . .
H20A C20 H20B 109.5 . .
C17 C20 H20C 109.5 . .
H20A C20 H20C 109.5 . .
H20B C20 H20C 109.5 . .
N3 C21 Cu1 175.53(16) . .
C1 N1 C5 119.36(15) . .
C1 N1 Cu1 132.90(13) . .
C5 N1 Cu1 104.67(11) . .
C10 N2 C6 119.66(15) . .
C10 N2 Cu1 132.18(12) . .
C6 N2 Cu1 105.51(11) . .
C21 N3 Cu2 173.64(15) . .
C21 Cu1 N2 137.63(7) . .
C21 Cu1 N1 129.98(7) . .
N2 Cu1 N1 82.43(6) . .
N5 Cu2 N4 120.9(11) . .
N5 Cu2 N3 117.4(7) . .
N4 Cu2 N3 121.6(8) . .
N5 Cu2 C22 118.7(11) . .
N4 Cu2 C22 3.6(15) . .
N3 Cu2 C22 123.5(9) . .
N5 Cu2 C23 2.2(16) . .
N4 Cu2 C23 119.8(11) . .
N3 Cu2 C23 118.5(8) . .
C22 Cu2 C23 117.8(11) . .
C22 C22 N4 6(3) 3_666 3_666
C22 C22 Cu2 175(5) 3_666 .
N4 C22 Cu2 176.3(11) 3_666 .
C22 N4 N4 4(2) 3_666 3_666
C22 N4 Cu2 173.2(5) 3_666 .
N4 N4 Cu2 169(3) 3_666 .
C23 C23 N5 5(4) 3_566 3_566
C23 C23 Cu2 175(5) 3_566 .
N5 C23 Cu2 178.3(12) 3_566 .
C23 N5 N5 3(2) 3_566 3_566
C23 N5 Cu2 177.1(6) 3_566 .
N5 N5 Cu2 175(3) 3_566 .

loop_
_geom_bond_atom_site_label_1
_geom_bond_atom_site_label_2
_geom_bond_distance
_geom_bond_site_symmetry_2
C1 N1 1.335(2) .
C1 C2 1.414(3) .
C1 C13 1.531(3) .
C2 C3 1.368(3) .
C2 H2 0.9500 .
C3 C4 1.411(3) .
C3 H3 0.9500 .
C4 C5 1.401(2) .
C4 C11 1.439(3) .
C5 N1 1.368(2) .
C5 C6 1.449(2) .
C6 N2 1.364(2) .
C6 C7 1.407(2) .
C7 C8 1.406(3) .
C7 C12 1.436(3) .
C8 C9 1.368(3) .
C8 H8 0.9500 .
C9 C10 1.412(2) .
C9 H9 0.9500 .
C10 N2 1.337(2) .
C10 C17 1.533(3) .
C11 C12 1.355(3) .
C11 H11 0.9500 .
C12 H12 0.9500 .
C13 C15 1.532(3) .
C13 C16 1.535(3) .
C13 C14 1.540(3) .
C14 H14A 0.9800 .
C14 H14B 0.9800 .
C14 H14C 0.9800 .
C15 H15A 0.9800 .
C15 H15B 0.9800 .
C15 H15C 0.9800 .
C16 H16A 0.9800 .
C16 H16B 0.9800 .
C16 H16C 0.9800 .
C17 C18 1.536(3) .
C17 C20 1.538(3) .
C17 C19 1.539(3) .
C18 H18A 0.9800 .
C18 H18B 0.9800 .
C18 H18C 0.9800 .
C19 H19A 0.9800 .
C19 H19B 0.9800 .
C19 H19C 0.9800 .
C20 H20A 0.9800 .
C20 H20B 0.9800 .
C20 H20C 0.9800 .
C21 N3 1.150(2) .
C21 Cu1 1.8558(19) .
N1 Cu1 2.0542(14) .
N2 Cu1 2.0297(14) .
N3 Cu2 1.9258(16) .
Cu2 N5 1.79(2) .
Cu2 N4 1.80(2) .
Cu2 C22 2.03(3) .
Cu2 C23 2.05(3) .
C22 C22 0.91(6) 3_666
C22 N4 1.140(9) 3_666
N4 C22 1.140(9) 3_666
N4 N4 1.38(5) 3_666
C23 C23 0.88(6) 3_566
C23 N5 1.136(9) 3_566
N5 C23 1.136(9) 3_566
N5 N5 1.40(4) 3_566

loop_
_geom_torsion_atom_site_label_1
_geom_torsion_atom_site_label_2
_geom_torsion_atom_site_label_3
_geom_torsion_atom_site_label_4
_geom_torsion
_geom_torsion_site_symmetry_4
N1 C1 C2 C3 1.7(3) .
C13 C1 C2 C3 -178.81(18) .
C1 C2 C3 C4 2.5(3) .
C2 C3 C4 C5 -3.3(3) .
C2 C3 C4 C11 173.99(18) .
C3 C4 C5 N1 0.2(3) .
C11 C4 C5 N1 -177.22(17) .
C3 C4 C5 C6 175.45(16) .
C11 C4 C5 C6 -2.0(3) .
N1 C5 C6 N2 -1.1(2) .
C4 C5 C6 N2 -176.61(16) .
N1 C5 C6 C7 175.30(16) .
C4 C5 C6 C7 -0.2(3) .
N2 C6 C7 C8 -0.2(3) .
C5 C6 C7 C8 -176.35(17) .
N2 C6 C7 C12 178.17(17) .
C5 C6 C7 C12 2.0(3) .
C6 C7 C8 C9 3.7(3) .
C12 C7 C8 C9 -174.55(19) .
C7 C8 C9 C10 -2.5(3) .
C8 C9 C10 N2 -2.5(3) .
C8 C9 C10 C17 176.23(18) .
C5 C4 C11 C12 2.5(3) .
C3 C4 C11 C12 -174.77(19) .
C4 C11 C12 C7 -0.7(3) .
C8 C7 C12 C11 176.63(19) .
C6 C7 C12 C11 -1.6(3) .
N1 C1 C13 C15 89.0(2) .
C2 C1 C13 C15 -90.5(2) .
N1 C1 C13 C16 -31.3(2) .
C2 C1 C13 C16 149.18(18) .
N1 C1 C13 C14 -150.62(18) .
C2 C1 C13 C14 29.8(3) .
N2 C10 C17 C18 39.1(2) .
C9 C10 C17 C18 -139.65(18) .
N2 C10 C17 C20 157.95(16) .
C9 C10 C17 C20 -20.8(2) .
N2 C10 C17 C19 -82.0(2) .
C9 C10 C17 C19 99.2(2) .
C2 C1 N1 C5 -4.8(3) .
C13 C1 N1 C5 175.69(16) .
C2 C1 N1 Cu1 152.08(14) .
C13 C1 N1 Cu1 -27.5(2) .
C4 C5 N1 C1 3.9(3) .
C6 C5 N1 C1 -171.46(16) .
C4 C5 N1 Cu1 -158.79(15) .
C6 C5 N1 Cu1 25.86(18) .
C9 C10 N2 C6 6.0(2) .
C17 C10 N2 C6 -172.80(15) .
C9 C10 N2 Cu1 -152.63(14) .
C17 C10 N2 Cu1 28.6(2) .
C7 C6 N2 C10 -4.7(3) .
C5 C6 N2 C10 171.50(16) .
C7 C6 N2 Cu1 159.00(15) .
C5 C6 N2 Cu1 -24.76(18) .
Cu1 C21 N3 Cu2 -144.1(14) .
N3 C21 Cu1 N2 69(2) .
N3 C21 Cu1 N1 -62(2) .
C10 N2 Cu1 C21 46.3(2) .
C6 N2 Cu1 C21 -114.49(13) .
C10 N2 Cu1 N1 -168.96(17) .
C6 N2 Cu1 N1 30.21(11) .
C1 N1 Cu1 C21 -40.4(2) .
C5 N1 Cu1 C21 118.83(12) .
C1 N1 Cu1 N2 170.13(17) .
C5 N1 Cu1 N2 -30.62(11) .
C21 N3 Cu2 N5 -57.4(17) .
C21 N3 Cu2 N4 118.3(16) .
C21 N3 Cu2 C22 114.6(17) .
C21 N3 Cu2 C23 -59.6(17) .
N5 Cu2 C22 C22 -87(54) 3_666
N4 Cu2 C22 C22 40(37) 3_666
N3 Cu2 C22 C22 101(54) 3_666
C23 Cu2 C22 C22 -85(54) 3_666
N5 Cu2 C22 N4 9(22) 3_666
N4 Cu2 C22 N4 137(45) 3_666
N3 Cu2 C22 N4 -163(21) 3_666
C23 Cu2 C22 N4 12(22) 3_666
N5 Cu2 N4 C22 32(5) 3_666
N3 Cu2 N4 C22 -143(4) 3_666
C22 Cu2 N4 C22 -22(24) 3_666
C23 Cu2 N4 C22 34(5) 3_666
N5 Cu2 N4 N4 43(16) 3_666
N3 Cu2 N4 N4 -133(15) 3_666
C22 Cu2 N4 N4 -11(12) 3_666
C23 Cu2 N4 N4 45(16) 3_666
N5 Cu2 C23 C23 27(24) 3_566
N4 Cu2 C23 C23 -92(53) 3_566
N3 Cu2 C23 C23 85(53) 3_566
C22 Cu2 C23 C23 -89(53) 3_566
N5 Cu2 C23 N5 95(71) 3_566
N4 Cu2 C23 N5 -24(42) 3_566
N3 Cu2 C23 N5 154(42) 3_566
C22 Cu2 C23 N5 -21(42) 3_566
N4 Cu2 N5 C23 27(13) 3_566
N3 Cu2 N5 C23 -158(13) 3_566
C22 Cu2 N5 C23 30(13) 3_566
C23 Cu2 N5 C23 -35(35) 3_566
N4 Cu2 N5 N5 47(33) 3_566
N3 Cu2 N5 N5 -137(32) 3_566
C22 Cu2 N5 N5 51(33) 3_566
C23 Cu2 N5 N5 -15(14) 3_566
